data_1523160
loop_
_publ_author_name
'von Schnering, H.G.'
'Collin, M.'
'Hassheider, M.'

_publ_section_title
;
 Ti O Br: Darstellung, Eigenschaften und Struktur
;
_journal_name_full 'Zeitschrift fuer Anorganische und Allgemeine Chemie'
_journal_page_first 137
_journal_page_last 141
_journal_volume 387
_journal_year 1972
_chemical_formula_sum 'Br O Ti'
_chemical_name_systematic 'Ti O Br'
_space_group_IT_number 59
_symmetry_space_group_name_Hall '-P 2ab 2a'
_symmetry_space_group_name_H-M 'P m m n :2'
_cell_angle_alpha 90
_cell_angle_beta 90
_cell_angle_gamma 90
_cell_formula_units_Z 2
_cell_length_a 3.787
_cell_length_b 3.487
_cell_length_c 8.529
_cell_volume 112.628
_citation_journal_id_ASTM ZAACAB
_cod_data_source_file vonSchnering_ZAACAB_1972_519.cif
_cod_data_source_block Br1O1Ti1
_cod_original_cell_volume 112.6277
_cod_original_formula_sum 'Br1 O1 Ti1'
_cod_database_code 1523160

loop_
_symmetry_equiv_pos_as_xyz
x,y,z
-x+1/2,-y+1/2,z
x+1/2,-y,-z
-x,y+1/2,-z
-x,-y,-z
x-1/2,y-1/2,-z
-x-1/2,y,z
x,-y-1/2,z

loop_
_atom_site_label
_atom_site_type_symbol
_atom_site_fract_x
_atom_site_fract_y
_atom_site_fract_z
_atom_site_occupancy
_atom_site_U_iso_or_equiv
Ti1 Ti+3 0.25 0.75 0.1108 1 0.0
O1 O-2 0.25 0.25 0.945 1 0.0
Br1 Br-1 0.25 0.25 0.328 1 0.0
